data_2004512
loop_
_publ_author_name
'Dunaj-Jur\<co, M.'
'Miklo\<s, D.'
'Poto\<c\<n\'ak, I.'
'Ludwig, M.'
'Steinborn, D.'

_publ_section_title Bis(dimethylglyoximato-<i>N</i>,<i>N</i>')(isopropyl)(triphenylphosphine)rhodium(III)
_journal_issue 2
_journal_name_full 'Acta Crystallographica Section C'
_journal_page_first 315
_journal_page_last 317
_journal_paper_doi 10.1107/S0108270195007475
_journal_volume 52
_journal_year 1996
_chemical_formula_moiety 'C29 H36 N4 O4 P Rh'
_chemical_formula_structural Rh(dmgH)~2~(PPh~3~)C(CH~3~)~2~
_chemical_formula_sum 'C29 H35 N4 O4 P Rh'
_chemical_formula_weight 638.49
_chemical_name_systematic
;
Bis(dimethylglyoximato-N,N')(triphenylphosphine)(isopropyl)rhodium(III)
;
_space_group_IT_number 2
_symmetry_cell_setting triclinic
_symmetry_space_group_name_Hall '-P 1'
_symmetry_space_group_name_H-M 'P -1'
_audit_creation_method SHELXL
_cell_angle_alpha 76.49(2)
_cell_angle_beta 87.98(2)
_cell_angle_gamma 74.55(2)
_cell_formula_units_Z 2
_cell_length_a 8.815(2)
_cell_length_b 10.154(2)
_cell_length_c 17.277(4)
_cell_measurement_reflns_used 21
_cell_measurement_temperature 293(2)
_cell_measurement_theta_max 12.63
_cell_measurement_theta_min 6.34
_cell_volume 1448.7(6)
_computing_cell_refinement 'SYNTEX P21 software'
_computing_data_collection 'SYNTEX P21 software'
_computing_data_reduction 'XP21 (Pavel\<c\'ik, 1993)'
_computing_molecular_graphics 'ORTEP (Johnson, 1965)'
_computing_publication_material SHELXL-93
_computing_structure_refinement 'SHELXL-93 (Sheldrick, 1993)'
_computing_structure_solution 'XFPS (Pavel\<c\'ik, 1990)'
_diffrn_ambient_temperature 293(2)
_diffrn_measurement_device 'Syntex P2~1~ diffractometer'
_diffrn_measurement_method \q-2\q
_diffrn_radiation_monochromator graphite
_diffrn_radiation_source 'fine-focus sealed tube'
_diffrn_radiation_type MoK\a
_diffrn_radiation_wavelength 0.71069
_diffrn_reflns_av_R_equivalents 0.0000
_diffrn_reflns_av_sigmaI/netI 0.0321
_diffrn_reflns_limit_h_max 11
_diffrn_reflns_limit_h_min 0
_diffrn_reflns_limit_k_max 13
_diffrn_reflns_limit_k_min -12
_diffrn_reflns_limit_l_max 22
_diffrn_reflns_limit_l_min -22
_diffrn_reflns_number 3802
_diffrn_reflns_theta_max 22.50
_diffrn_reflns_theta_min 1.21
_diffrn_standards_decay_% none
_diffrn_standards_interval_count 98
_diffrn_standards_number 2
_exptl_absorpt_coefficient_mu 0.672
_exptl_absorpt_correction_T_max 0.520
_exptl_absorpt_correction_T_min 0.396
_exptl_absorpt_correction_type 'empirical, \y scan (Pavel\<c\'ik, 1993)'
_exptl_crystal_colour 'brownish yellow'
_exptl_crystal_density_diffrn 1.46
_exptl_crystal_density_meas 1.46
_exptl_crystal_density_method 'flotation in water-KI'
_exptl_crystal_description prism
_exptl_crystal_F_000 660
_exptl_crystal_size_max 0.5
_exptl_crystal_size_mid 0.3
_exptl_crystal_size_min 0.25
_refine_diff_density_max 2.433
_refine_diff_density_min -0.646
_refine_ls_extinction_method none
_refine_ls_goodness_of_fit_all 1.023
_refine_ls_goodness_of_fit_obs 1.073
_refine_ls_hydrogen_treatment 'H atoms ?'
_refine_ls_matrix_type full
_refine_ls_number_parameters 362
_refine_ls_number_reflns 3798
_refine_ls_number_restraints 0
_refine_ls_restrained_S_all 1.029
_refine_ls_restrained_S_obs 1.073
_refine_ls_R_factor_all 0.0582
_refine_ls_R_factor_obs 0.0469
_refine_ls_shift/esd_max 0.049
_refine_ls_shift/esd_mean 0.001
_refine_ls_structure_factor_coef Fsqd
_refine_ls_weighting_details 'w = 1/[\s^2^(Fo^2^)+(0.0754P)^2^+4.0832P] where P=(Fo^2^+2Fc^2^)/3'
_refine_ls_weighting_scheme calc
_refine_ls_wR_factor_all 0.1322
_refine_ls_wR_factor_obs 0.1256
_reflns_number_observed 3211
_reflns_number_total 3802
_reflns_observed_criterion >2sigma(I)
_cod_data_source_file ka1124.cif
_cod_data_source_block st8a
_cod_depositor_comments
;
The following automatic conversions were performed:

'_refine_ls_weighting_scheme' value 'calc w =
1/[\s^2^(Fo^2^)+(0.0754P)^2^+4.0832P] where P=(Fo^2^+2Fc^2^)/3' was
changed to 'calc'. New tag '_refine_ls_weighting_details' was
created. The value of the new tag was set to 'w =
1/[\s^2^(Fo^2^)+(0.0754P)^2^+4.0832P] where P=(Fo^2^+2Fc^2^)/3'.

Automatic conversion script
Id: cif_fix_values 3143 2015-03-26 13:38:13Z robertas 
;
_cod_database_code 2004512

loop_
_symmetry_equiv_pos_as_xyz
'x, y, z'
'-x, -y, -z'

loop_
_atom_site_aniso_label
_atom_site_aniso_U_11
_atom_site_aniso_U_22
_atom_site_aniso_U_33
_atom_site_aniso_U_12
_atom_site_aniso_U_13
_atom_site_aniso_U_23
Rh 0.0378(3) 0.0302(3) 0.0372(3) -0.0046(2) -0.0132(2) -0.0030(2)
P1 0.0413(9) 0.0323(8) 0.0321(8) -0.0025(6) -0.0113(6) -0.0043(6)
N1 0.055(3) 0.027(3) 0.045(3) -0.008(2) -0.020(3) 0.001(2)
N2 0.036(3) 0.047(3) 0.052(3) -0.010(2) -0.015(2) -0.006(3)
N3 0.054(3) 0.038(3) 0.038(3) -0.008(2) -0.026(3) -0.004(2)
N4 0.038(3) 0.034(3) 0.047(3) 0.000(2) -0.011(2) -0.008(2)
O1 0.057(3) 0.040(2) 0.055(3) -0.002(2) -0.028(2) 0.004(2)
O2 0.042(3) 0.072(3) 0.064(3) -0.009(2) -0.014(2) -0.005(3)
O3 0.057(3) 0.055(3) 0.042(2) -0.003(2) -0.024(2) 0.001(2)
O4 0.039(3) 0.051(3) 0.067(3) 0.001(2) -0.016(2) -0.009(2)
C1 0.064(4) 0.040(3) 0.043(4) -0.017(3) -0.006(3) -0.001(3)
C2 0.050(4) 0.056(4) 0.052(4) -0.019(3) 0.001(3) -0.016(3)
C5 0.063(4) 0.040(3) 0.044(4) -0.017(3) -0.006(3) -0.011(3)
C6 0.051(4) 0.043(3) 0.056(4) -0.014(3) 0.000(3) -0.020(3)
C3 0.096(6) 0.061(5) 0.055(4) -0.024(4) -0.002(4) 0.005(4)
C4 0.071(5) 0.116(7) 0.071(5) -0.045(5) 0.008(4) -0.012(5)
C7 0.085(5) 0.076(5) 0.032(3) -0.027(4) -0.008(3) -0.010(3)
C8 0.059(5) 0.082(5) 0.067(5) -0.016(4) 0.011(4) -0.021(4)
C11 0.048(3) 0.039(3) 0.036(3) -0.007(3) -0.009(3) -0.006(3)
C12 0.051(4) 0.034(3) 0.043(3) -0.005(3) -0.015(3) -0.006(3)
C13 0.053(4) 0.049(4) 0.041(4) -0.004(3) -0.017(3) 0.001(3)
C14 0.076(5) 0.070(5) 0.046(4) -0.004(4) -0.025(4) -0.022(4)
C15 0.151(9) 0.077(6) 0.102(7) 0.034(6) -0.076(7) -0.059(6)
C16 0.127(8) 0.062(5) 0.084(6) 0.032(5) -0.064(6) -0.041(5)
C21 0.044(3) 0.043(3) 0.036(3) 0.001(3) -0.012(3) -0.011(3)
C22 0.062(4) 0.056(4) 0.047(4) -0.010(3) -0.004(3) -0.016(3)
C23 0.058(5) 0.106(7) 0.058(5) -0.016(5) 0.013(4) -0.038(5)
C24 0.061(5) 0.107(7) 0.063(5) 0.025(5) -0.014(4) -0.038(5)
C25 0.091(6) 0.061(5) 0.065(5) 0.031(5) -0.015(5) -0.010(4)
C26 0.068(5) 0.051(4) 0.056(4) 0.007(4) -0.008(4) -0.001(3)
C31 0.055(4) 0.026(3) 0.037(3) -0.007(3) -0.006(3) -0.005(2)
C32 0.050(4) 0.045(4) 0.045(4) -0.011(3) -0.010(3) -0.005(3)
C33 0.062(4) 0.060(4) 0.059(4) -0.024(4) -0.004(4) -0.006(4)
C34 0.079(5) 0.060(4) 0.052(4) -0.032(4) 0.005(4) -0.002(3)
C35 0.081(5) 0.051(4) 0.036(4) -0.018(4) -0.007(3) -0.003(3)
C36 0.059(4) 0.042(3) 0.039(3) -0.011(3) -0.011(3) -0.006(3)
C40 0.077(5) 0.042(4) 0.083(5) -0.009(4) -0.028(4) -0.024(4)
C41 0.154(9) 0.060(5) 0.121(8) -0.023(5) -0.086(7) -0.026(5)
C42 0.236(15) 0.055(6) 0.304(19) 0.058(8) -0.201(14) -0.095(9)

loop_
_atom_site_label
_atom_site_occupancy
_atom_site_fract_x
_atom_site_fract_y
_atom_site_fract_z
_atom_site_U_iso_or_equiv
_atom_site_thermal_displace_type
_atom_site_calc_flag
_atom_site_refinement_flags
_atom_site_type_symbol
Rh 1 .14417(5) .09184(4) .23172(3) .0364(2) Uani d . Rh
P1 1 .1467(2) .31117(15) .27194(8) .0369(4) Uani d . P
N1 1 .1847(6) -.0366(5) .3395(3) .0441(12) Uani d . N
N2 1 -.0712(5) .0965(5) .2666(3) .0458(12) Uani d . N
N3 1 .1040(6) .2033(5) .1209(3) .0446(12) Uani d . N
N4 1 .3603(5) .0706(5) .1928(3) .0416(12) Uani d . N
O1 1 .3294(5) -0.1008(4) .3667(3) .0548(11) Uani d . O
O2 1 -0.2018(6) .1763(6) .2203(3) .0618(14) Uani d . O
O3 1 -.0402(5) .2707(4) .0938(2) .0553(11) Uani d . O
O4 1 .4892(5) -.0074(5) .2398(3) .0552(12) Uani d . O
C1 1 .0601(8) -.0589(6) .3776(4) .050(2) Uani d . C
C2 1 -.0883(8) .0188(7) .3352(4) .052(2) Uani d . C
C5 1 .2283(8) .2041(6) .0762(4) .048(2) Uani d . C
C6 1 .3771(7) .1277(6) .1190(4) .048(2) Uani d . C
C3 1 .0727(10) -0.1622(8) .4555(4) .073(2) Uani d . C
H3A 1 .048(6) -0.245(2) .4480(7) .110 Uiso calc R H
H3B 1 .001(5) -0.121(2) .4917(11) .110 Uiso calc R H
H3C 1 .1782(19) -0.187(4) .4770(16) .110 Uiso calc R H
C4 1 -0.2448(9) .0091(10) .3664(5) .084(2) Uani d . C
H4A 1 -0.258(3) .036(6) .4165(19) .126 Uiso calc R H
H4B 1 -0.252(3) -.0857(18) .374(4) .126 Uiso calc R H
H4C 1 -0.3257(10) .071(5) .3292(18) .126 Uiso calc R H
C7 1 .2125(9) .2732(8) -.0100(4) .064(2) Uani d . C
H7A 1 .146(5) .234(4) -.0360(6) .095 Uiso calc R H
H7B 1 .3146(11) .258(5) -.0330(7) .095 Uiso calc R H
H7C 1 .166(5) .3722(11) -.0167(4) .095 Uiso calc R H
C8 1 .5336(8) .1163(8) .0822(4) .070(2) Uani d . C
H8A 1 .573(3) .193(3) .088(3) .104 Uiso calc R H
H8B 1 .5234(14) .119(6) .0266(8) .104 Uiso calc R H
H8C 1 .6056(19) .029(3) .108(2) .104 Uiso calc R H
C11 1 .2383(7) .3088(6) .3660(3) .0419(14) Uani d . C
C12 1 .3513(7) .1936(6) .4050(3) .0439(14) Uani d . C
H12 1 .3758(7) .1118(6) .3864(3) .053 Uiso calc R H
C13 1 .4287(8) .1981(7) .4715(4) .051(2) Uani d . C
H13 1 .5058(8) .1192(7) .4971(4) .061 Uiso calc R H
C14 1 .3956(9) .3137(8) .5001(4) .065(2) Uani d . C
H14 1 .4504(9) .3163(8) .5444(4) .078 Uiso calc R H
C15 1 .2822(13) .4258(9) .4638(6) .114(4) Uani d . C
H15 1 .2558(13) .5054(9) .4845(6) .137 Uiso calc R H
C16 1 .2043(11) .4252(8) .3967(5) .097(3) Uani d . C
H16 1 .1276(11) .5050(8) .3718(5) .116 Uiso calc R H
C21 1 -.0475(7) .4309(6) .2784(3) .0426(14) Uani d . C
C22 1 -0.1515(8) .3792(7) .3299(4) .055(2) Uani d . C
H22 1 -0.1243(8) .2848(7) .3563(4) .066 Uiso calc R H
C23 1 -0.2945(9) .4642(10) .3431(5) .072(2) Uani d . C
H23 1 -0.3627(9) .4278(10) .3788(5) .086 Uiso calc R H
C24 1 -0.3362(10) .6010(11) .3042(5) .083(3) Uani d . C
H24 1 -0.4344(10) .6578(11) .3124(5) .099 Uiso calc R H
C25 1 -0.2366(11) .6560(9) .2535(5) .083(3) Uani d . C
H25 1 -0.2659(11) .7506(9) .2275(5) .099 Uiso calc R H
C26 1 -.0917(9) .5720(7) .2404(4) .064(2) Uani d . C
H26 1 -.0232(9) .6104(7) .2058(4) .077 Uiso calc R H
C31 1 .2563(7) .4090(5) .1990(3) .0401(14) Uani d . C
C32 1 .4101(7) .4017(6) .2141(4) .0475(15) Uani d . C
H32 1 .4565(7) .3515(6) .2634(4) .057 Uiso calc R H
C33 1 .4989(9) .4675(7) .1572(4) .060(2) Uani d . C
H33 1 .6045(9) .4591(7) .1672(4) .072 Uiso calc R H
C34 1 .4255(9) .5452(7) .0858(4) .063(2) Uani d . C
H34 1 .4813(9) .5938(7) .0481(4) .076 Uiso calc R H
C35 1 .2723(9) .5530(7) .0688(4) .057(2) Uani d . C
H35 1 .2254(9) .6056(7) .0200(4) .068 Uiso calc R H
C36 1 .1883(8) .4829(6) .1242(3) .048(2) Uani d . C
H36 1 .0859(8) .4845(6) .1119(3) .057 Uiso calc R H
C40 1 .1368(9) -.0887(7) .1891(5) .067(2) Uani d . C
C41 1 .0192(13) -.0651(9) .1258(6) .110(4) Uani d . C
C42 1 .2441(18) -0.2119(10) .2171(10) .203(9) Uani d . C
H2 1 -0.163(9) .198(9) .187(5) .060 Uiso d . H
H4 1 .445(9) -.049(8) .273(4) .060 Uiso d . H

loop_
_atom_type_symbol
_atom_type_description
_atom_type_scat_dispersion_real
_atom_type_scat_dispersion_imag
_atom_type_scat_source
C C 0.0033 0.0016 'International Tables Vol C Tables 4.2.6.8 and 6.1.1.4'
H H 0.0000 0.0000 'International Tables Vol C Tables 4.2.6.8 and 6.1.1.4'
N N 0.0061 0.0033 'International Tables Vol C Tables 4.2.6.8 and 6.1.1.4'
O O 0.0106 0.0060 'International Tables Vol C Tables 4.2.6.8 and 6.1.1.4'
P P 0.1023 0.0942 'International Tables Vol C Tables 4.2.6.8 and 6.1.1.4'
Rh Rh -1.1178 0.9187 'International Tables Vol C Tables 4.2.6.8 and 6.1.1.4'

loop_
_geom_angle_atom_site_label_1
_geom_angle_atom_site_label_2
_geom_angle_atom_site_label_3
_geom_angle
_geom_angle_publ_flag
N2 Rh N4 174.3(2) yes
N2 Rh N3 101.1(2) yes
N4 Rh N3 78.7(2) yes
N2 Rh N1 78.7(2) yes
N4 Rh N1 100.9(2) yes
N3 Rh N1 174.5(2) yes
N2 Rh C40 85.9(3) yes
N4 Rh C40 88.4(3) yes
N3 Rh C40 88.0(2) yes
N1 Rh C40 86.6(2) yes
N2 Rh P1 94.33(15) yes
N4 Rh P1 91.33(14) yes
N3 Rh P1 88.19(14) yes
N1 Rh P1 97.31(14) yes
C40 Rh P1 176.1(2) yes
C31 P1 C21 107.0(3) yes
C31 P1 C11 101.7(3) yes
C21 P1 C11 100.2(3) yes
C31 P1 Rh 108.8(2) yes
C21 P1 Rh 115.3(2) yes
C11 P1 Rh 122.3(2) yes
C1 N1 O1 123.4(5) ?
C1 N1 Rh 115.7(4) ?
O1 N1 Rh 120.8(4) ?
C2 N2 O2 119.7(5) ?
C2 N2 Rh 117.7(4) ?
O2 N2 Rh 122.6(4) ?
O3 N3 C5 122.7(5) ?
O3 N3 Rh 120.9(4) ?
C5 N3 Rh 116.4(4) ?
C6 N4 O4 120.0(5) ?
C6 N4 Rh 117.7(4) ?
O4 N4 Rh 122.2(4) ?
N1 C1 C2 114.3(5) ?
N1 C1 C3 121.7(6) ?
C2 C1 C3 124.0(6) ?
N2 C2 C1 113.5(6) ?
N2 C2 C4 122.6(6) ?
C1 C2 C4 123.8(6) ?
N3 C5 C6 113.6(5) ?
N3 C5 C7 121.6(6) ?
C6 C5 C7 124.8(6) ?
N4 C6 C5 113.5(6) ?
N4 C6 C8 122.8(6) ?
C5 C6 C8 123.7(6) ?
C16 C11 C12 117.5(6) ?
C16 C11 P1 121.1(5) ?
C12 C11 P1 121.2(4) ?
C11 C12 C13 120.4(6) ?
C14 C13 C12 121.3(6) ?
C13 C14 C15 118.9(6) ?
C14 C15 C16 121.2(7) ?
C11 C16 C15 120.7(7) ?
C22 C21 C26 117.8(6) ?
C22 C21 P1 117.3(5) ?
C26 C21 P1 124.7(5) ?
C23 C22 C21 121.2(7) ?
C24 C23 C22 120.0(8) ?
C23 C24 C25 120.6(7) ?
C24 C25 C26 120.0(8) ?
C25 C26 C21 120.4(8) ?
C32 C31 C36 118.8(6) ?
C32 C31 P1 120.7(4) ?
C36 C31 P1 120.3(5) ?
C31 C32 C33 121.6(6) ?
C34 C33 C32 117.9(7) ?
C35 C34 C33 121.7(7) ?
C34 C35 C36 119.7(6) ?
C35 C36 C31 120.2(6) ?
C42 C40 C41 124.3(7) yes
C42 C40 Rh 119.3(6) yes
C41 C40 Rh 116.2(5) yes

loop_
_geom_bond_atom_site_label_1
_geom_bond_atom_site_label_2
_geom_bond_distance
_geom_bond_publ_flag
Rh N2 1.963(5) yes
Rh N4 1.972(5) yes
Rh N3 1.974(5) yes
Rh N1 1.990(5) yes
Rh C40 2.146(6) yes
Rh P1 2.489(2) yes
P1 C31 1.830(6) yes
P1 C21 1.833(6) yes
P1 C11 1.832(6) yes
N1 C1 1.306(8) ?
N1 O1 1.315(6) yes
N2 C2 1.289(8) ?
N2 O2 1.374(7) yes
N3 O3 1.316(6) yes
N3 C5 1.319(8) ?
N4 C6 1.292(8) ?
N4 O4 1.365(6) yes
C1 C2 1.455(9) ?
C1 C3 1.487(9) ?
C2 C4 1.483(10) ?
C5 C6 1.459(9) ?
C5 C7 1.483(9) ?
C6 C8 1.486(9) ?
C11 C16 1.364(9) ?
C11 C12 1.369(8) ?
C12 C13 1.373(8) ?
C13 C14 1.336(9) ?
C14 C15 1.338(10) ?
C15 C16 1.370(10) ?
C21 C22 1.374(9) ?
C21 C26 1.385(9) ?
C22 C23 1.371(10) ?
C23 C24 1.350(12) ?
C24 C25 1.353(12) ?
C25 C26 1.379(10) ?
C31 C32 1.369(8) ?
C31 C36 1.398(8) ?
C32 C33 1.394(9) ?
C33 C34 1.375(10) ?
C34 C35 1.370(10) ?
C35 C36 1.372(9) ?
C40 C42 1.346(11) yes
C40 C41 1.468(10) yes
